data_1574937
loop_
_publ_author_name
'Song, Yanqing'
'Tsuji, Yuta'
'Sugimoto, Kunihisa'
'Kikuchi, Takashi'
'Shi, Yuxin'
'Murakami, Yusuke'
'Hiramatsu, Kotaro'
'Le Ouay, Benjamin'
'Ohba, Masaaki'
'Ohtani, Ryo'

_publ_section_title
;
 A ferroelectric proton conductor with colossal polarization induced by
 in-plane symmetry breaking in a two-dimensional coordination polymer.
;
_journal_issue 29
_journal_name_full 'Chemical science'
_journal_page_first 13413
_journal_page_last 13421
_journal_paper_doi 10.1039/d4sc08700c
_journal_volume 16
_journal_year 2025
_chemical_formula_moiety 'C38 H31 Mn2 N10 O4 Re, H2 O'
_chemical_formula_sum 'C38 H33 Mn2 N10 O5 Re'
_chemical_formula_weight 1005.82
_space_group_crystal_system orthorhombic
_space_group_IT_number 33
_space_group_name_Hall 'P 2c -2n'
_space_group_name_H-M_alt 'P n a 21'
_atom_sites_solution_hydrogens mixed
_audit_creation_date 2024-11-28
_audit_creation_method
;
Olex2 1.5
(compiled 2024.02.16 svn.r378c4104 for OlexSys, GUI svn.r6928)
;
_audit_update_record
;
2024-12-16 deposited with the CCDC.	2025-06-02 downloaded from the CCDC.
;
_cell_angle_alpha 90
_cell_angle_beta 90
_cell_angle_gamma 90
_cell_formula_units_Z 4
_cell_length_a 17.9573(3)
_cell_length_b 14.2990(2)
_cell_length_c 14.6854(2)
_cell_measurement_reflns_used 98517
_cell_measurement_temperature 100
_cell_measurement_theta_max 21.6570
_cell_measurement_theta_min 1.5550
_cell_volume 3770.79(10)
_computing_cell_refinement 'CrysAlisPro 1.171.42.49 (Rigaku OD, 2022)'
_computing_data_collection 'CrysAlisPro 1.171.42.49 (Rigaku OD, 2022)'
_computing_data_reduction 'CrysAlisPro 1.171.42.49 (Rigaku OD, 2022)'
_computing_molecular_graphics 'Olex2 1.5 (Dolomanov et al., 2009)'
_computing_publication_material 'Olex2 1.5 (Dolomanov et al., 2009)'
_computing_structure_refinement 'SHELXL 2018/3 (Sheldrick, 2015)'
_computing_structure_solution 'SHELXT 2018/2 (Sheldrick, 2018)'
_diffrn_ambient_temperature 100.00
_diffrn_detector_area_resol_mean 5.8140
_diffrn_measured_fraction_theta_full 0.999
_diffrn_measured_fraction_theta_max 0.913
_diffrn_measurement_details
;
List of Runs (angles in degrees, time in seconds):

  # Type    Start    End  Width  t~exp~   \w     \q     \k     \f   Frames
#--------------------------------------------------------------------------
  1  \w      0.00 180.00   0.50    0.50    --    0.00  45.00   0.00  360
  2  \w      0.00 180.00   0.50    0.50    --    0.00  45.00 -90.00  360
  3  \w      0.00 180.00   0.50    0.50    --    0.00  45.00-180.00  360
  4  \w      0.00 180.00   0.50    0.50    --    0.00  45.00-270.00  360
;
_diffrn_measurement_device 'abstract diffractometer'
_diffrn_measurement_device_type 'esperanto-CrysAlisPro-abstract goniometer imported esperanto images'
_diffrn_measurement_method '\w scans'
_diffrn_radiation_type synchrotron
_diffrn_radiation_wavelength 0.4139
_diffrn_reflns_av_R_equivalents 0.0876
_diffrn_reflns_av_unetI/netI 0.0382
_diffrn_reflns_Laue_measured_fraction_full 0.999
_diffrn_reflns_Laue_measured_fraction_max 0.913
_diffrn_reflns_limit_h_max 32
_diffrn_reflns_limit_h_min -31
_diffrn_reflns_limit_k_max 24
_diffrn_reflns_limit_k_min -23
_diffrn_reflns_limit_l_max 25
_diffrn_reflns_limit_l_min -26
_diffrn_reflns_number 194458
_diffrn_reflns_point_group_measured_fraction_full 0.999
_diffrn_reflns_point_group_measured_fraction_max 0.886
_diffrn_reflns_theta_full 14.379
_diffrn_reflns_theta_max 21.790
_diffrn_reflns_theta_min 1.548
_exptl_absorpt_coefficient_mu 0.953
_exptl_absorpt_correction_T_max 1.00000
_exptl_absorpt_correction_T_min 0.59443
_exptl_absorpt_correction_type multi-scan
_exptl_absorpt_process_details
;
CrysAlisPro 1.171.42.49 (Rigaku Oxford Diffraction, 2022)
Empirical absorption correction using spherical harmonics,
implemented in SCALE3 ABSPACK scaling algorithm.
;
_exptl_crystal_colour brown
_exptl_crystal_density_diffrn 1.772
_exptl_crystal_description block
_exptl_crystal_F_000 1984
_exptl_crystal_size_max 0.4
_exptl_crystal_size_mid 0.3
_exptl_crystal_size_min 0.2
_refine_diff_density_max 3.881
_refine_diff_density_min -4.070
_refine_diff_density_rms 0.209
_refine_ls_abs_structure_details
;
 Flack x determined using 7913 quotients [(I+)-(I-)]/[(I+)+(I-)]
 (Parsons, Flack and Wagner, Acta Cryst. B69 (2013) 249-259).
;
_refine_ls_abs_structure_Flack 0.394(5)
_refine_ls_extinction_method none
_refine_ls_goodness_of_fit_ref 1.083
_refine_ls_hydrogen_treatment constr
_refine_ls_matrix_type full
_refine_ls_number_parameters 509
_refine_ls_number_reflns 20201
_refine_ls_number_restraints 1
_refine_ls_restrained_S_all 1.083
_refine_ls_R_factor_all 0.0457
_refine_ls_R_factor_gt 0.0413
_refine_ls_shift/su_max 0.001
_refine_ls_shift/su_mean 0.000
_refine_ls_structure_factor_coef Fsqd
_refine_ls_weighting_details 'w=1/[\s^2^(Fo^2^)+(0.0850P)^2^] where P=(Fo^2^+2Fc^2^)/3'
_refine_ls_weighting_scheme calc
_refine_ls_wR_factor_gt 0.1174
_refine_ls_wR_factor_ref 0.1216
_reflns_Friedel_coverage 0.887
_reflns_Friedel_fraction_full 0.999
_reflns_Friedel_fraction_max 0.858
_reflns_number_gt 18096
_reflns_number_total 20201
_reflns_threshold_expression 'I > 2\s(I)'
_cod_data_source_file d4sc08700c2.cif
_cod_data_source_block 230513_03_mnre_100k-1__autored
_cod_depositor_comments 'Adding full bibliography for 1574937--1574947.cif.'
_cod_database_code 1574937
_shelx_shelxl_version_number 2018/3
_shelx_space_group_comment
;
The symmetry employed for this shelxl refinement is uniquely defined
by the following loop, which should always be used as a source of
symmetry information in preference to the above space-group names.
They are only intended as comments.
;
_olex2_refinement_description
;
1. Fixed Uiso
 At 1.2 times of:
  All C(H) groups, All C(H,H) groups
 At 1.5 times of:
  All C(H,H,H) groups, All O(H,H) groups
2.a Free rotating group:
 O5(H5A,H5B)
2.b Secondary CH2 refined with riding coordinates:
 C8(H8A,H8B), C24(H24A,H24B), C9(H9A,H9B), C25(H25A,H25B)
2.c Aromatic/amide H refined with riding coordinates:
 C3(H3), C10(H10), C15(H15), C7(H7), C2(H2), C18(H18), C29(H29), C4(H4),
 C14(H14), C20(H20), C31(H31), C26(H26), C5(H5), C23(H23), C13(H13), C28(H28),
 C21(H21), C30(H30), C12(H12), C19(H19)
2.d Idealised Me refined as rotating group:
 C38(H38A,H38B,H38C)
;
_olex2_submission_special_instructions 'No special instructions were received'
_oxdiff_exptl_absorpt_empirical_details
;
Empirical correction (ABSPACK) includes:
- Absorption correction using spherical harmonics
- Frame scaling
- Detector area scaling
;

loop_
_space_group_symop_operation_xyz
'x, y, z'
'-x, -y, z+1/2'
'x+1/2, -y+1/2, z'
'-x+1/2, y+1/2, z+1/2'

loop_
_atom_site_label
_atom_site_type_symbol
_atom_site_fract_x
_atom_site_fract_y
_atom_site_fract_z
_atom_site_U_iso_or_equiv
_atom_site_adp_type
_atom_site_occupancy
_atom_site_site_symmetry_order
_atom_site_calc_flag
_atom_site_refinement_flags_posn
_atom_site_refinement_flags_adp
_atom_site_refinement_flags_occupancy
_atom_site_disorder_assembly
_atom_site_disorder_group
Re1 Re 0.57776(2) 0.24110(2) 0.49507(3) 0.01936(4) Uani 1 1 d . . . . .
Mn2 Mn 0.50062(3) 0.55039(4) 0.29303(4) 0.01652(9) Uani 1 1 d . . . . .
Mn1 Mn 0.50126(3) -0.05377(4) 0.69487(4) 0.01584(9) Uani 1 1 d . . . . .
O4 O 0.42853(16) 0.5983(3) 0.3755(2) 0.0243(6) Uani 1 1 d . . . . .
O3 O 0.57845(16) 0.6265(3) 0.3355(3) 0.0263(7) Uani 1 1 d . . . . .
O1 O 0.56830(15) -0.1542(2) 0.6756(2) 0.0206(5) Uani 1 1 d . . . . .
O2 O 0.43458(16) -0.0889(2) 0.6003(2) 0.0218(5) Uani 1 1 d . . . . .
N4 N 0.42525(19) 0.4706(4) 0.2294(3) 0.0289(8) Uani 1 1 d . . . . .
C33 C 0.57416(18) 0.1111(3) 0.5618(3) 0.0198(6) Uani 1 1 d . . . . .
N8 N 0.5665(2) 0.1343(3) 0.2998(3) 0.0234(6) Uani 1 1 d . . . . .
C3 C 0.7580(4) -0.2395(3) 0.6946(4) 0.0271(10) Uani 1 1 d . . . . .
H3 H 0.789324 -0.283530 0.664920 0.033 Uiso 1 1 calc R U . . .
N5 N 0.5683(2) 0.0404(3) 0.5996(3) 0.0232(6) Uani 1 1 d . . . . .
N2 N 0.55938(19) -0.0088(2) 0.8020(2) 0.0199(5) Uani 1 1 d . . . . .
N3 N 0.5681(2) 0.4849(4) 0.2055(3) 0.0317(9) Uani 1 1 d . . . . .
C22 C 0.6740(2) 0.5872(3) 0.2252(3) 0.0268(8) Uani 1 1 d . . . . .
C32 C 0.3597(2) 0.5699(3) 0.3878(3) 0.0206(6) Uani 1 1 d . . . . .
C10 C 0.3802(2) 0.0852(3) 0.6868(3) 0.0232(6) Uani 1 1 d . . . . .
H10 H 0.359663 0.143843 0.703948 0.028 Uiso 1 1 calc R U . . .
N9 N 0.6668(2) 0.2628(3) 0.5024(6) 0.0298(10) Uani 1 1 d . . . . .
C15 C 0.3195(2) -0.1054(3) 0.5248(3) 0.0241(7) Uani 1 1 d . . . . .
H15 H 0.336389 -0.162254 0.498491 0.029 Uiso 1 1 calc R U . . .
C7 C 0.6243(2) -0.0387(3) 0.8265(3) 0.0253(7) Uani 1 1 d . . . . .
H7 H 0.645648 -0.011826 0.879637 0.030 Uiso 1 1 calc R U . . .
O5 O 0.5606(4) 0.7615(5) 0.4898(7) 0.0566(15) Uani 1 1 d G . . . .
H5A H 0.529465 0.783143 0.527915 0.085 Uiso 1 1 d G U . . .
H5B H 0.536075 0.721544 0.459214 0.085 Uiso 1 1 d G U . . .
C1 C 0.6374(2) -0.1619(3) 0.7053(2) 0.0194(5) Uani 1 1 d . . . . .
N1 N 0.44279(18) 0.0616(2) 0.7230(2) 0.0189(5) Uani 1 1 d . . . . .
C17 C 0.6439(2) 0.6429(3) 0.2968(3) 0.0210(6) Uani 1 1 d . . . . .
C16 C 0.3673(2) -0.0550(3) 0.5842(2) 0.0214(6) Uani 1 1 d . . . . .
N7 N 0.5236(3) 0.3428(3) 0.6822(3) 0.0391(10) Uani 1 1 d . . . . .
C2 C 0.6855(2) -0.2263(3) 0.6630(3) 0.0214(6) Uani 1 1 d . . . . .
H2 H 0.668268 -0.261362 0.612254 0.026 Uiso 1 1 calc R U . . .
C18 C 0.6872(2) 0.7173(3) 0.3298(3) 0.0217(6) Uani 1 1 d . . . . .
H18 H 0.668224 0.755931 0.377070 0.026 Uiso 1 1 calc R U . . .
N10 N 0.4422(2) 0.2111(4) 0.4876(5) 0.0422(10) Uani 1 1 d . . . . .
C29 C 0.2076(2) 0.5206(4) 0.4186(3) 0.0281(8) Uani 1 1 d . . . . .
H29 H 0.157106 0.504205 0.429275 0.034 Uiso 1 1 calc R U . . .
C36 C 0.5732(2) 0.1722(3) 0.3688(3) 0.0206(6) Uani 1 1 d . . . . .
C8 C 0.5204(2) 0.0634(3) 0.8561(3) 0.0235(7) Uani 1 1 d . . . . .
H8A H 0.556474 0.100680 0.891792 0.028 Uiso 1 1 calc R U . . .
H8B H 0.484514 0.034027 0.898552 0.028 Uiso 1 1 calc R U . . .
C4 C 0.7855(3) -0.1896(4) 0.7687(4) 0.0359(11) Uani 1 1 d . . . . .
H4 H 0.834774 -0.200010 0.790037 0.043 Uiso 1 1 calc R U . . .
C27 C 0.3210(2) 0.5061(3) 0.3292(3) 0.0241(7) Uani 1 1 d . . . . .
C11 C 0.3391(2) 0.0298(3) 0.6222(3) 0.0240(6) Uani 1 1 d . . . . .
C6 C 0.6666(2) -0.1089(3) 0.7802(3) 0.0259(7) Uani 1 1 d . . . . .
C37 C 0.3929(4) 0.2548(4) 0.4782(4) 0.0375(14) Uani 1 1 d . . . . .
C14 C 0.2485(3) -0.0727(3) 0.5047(3) 0.0291(8) Uani 1 1 d . . . . .
H14 H 0.216895 -0.108824 0.466469 0.035 Uiso 1 1 calc R U . . .
C20 C 0.7887(3) 0.6795(4) 0.2252(3) 0.0329(9) Uani 1 1 d . . . . .
H20 H 0.837194 0.691785 0.202447 0.039 Uiso 1 1 calc R U . . .
C31 C 0.3189(2) 0.6069(3) 0.4621(3) 0.0226(6) Uani 1 1 d . . . . .
H31 H 0.342708 0.648913 0.502817 0.027 Uiso 1 1 calc R U . . .
C26 C 0.3565(2) 0.4615(3) 0.2516(3) 0.0288(8) Uani 1 1 d . . . . .
H26 H 0.326434 0.422602 0.214288 0.035 Uiso 1 1 calc R U . . .
C5 C 0.7402(3) -0.1246(4) 0.8106(3) 0.0359(11) Uani 1 1 d . . . . .
H5 H 0.758846 -0.089887 0.860869 0.043 Uiso 1 1 calc R U . . .
C23 C 0.6351(3) 0.5094(4) 0.1860(4) 0.0372(12) Uani 1 1 d . . . . .
H23 H 0.661035 0.473060 0.142141 0.045 Uiso 1 1 calc R U . . .
C13 C 0.2228(3) 0.0118(4) 0.5393(3) 0.0330(9) Uani 1 1 d . . . . .
H13 H 0.174949 0.034508 0.522941 0.040 Uiso 1 1 calc R U . . .
C28 C 0.2460(2) 0.4836(3) 0.3454(3) 0.0271(7) Uani 1 1 d . . . . .
H28 H 0.221120 0.442097 0.305172 0.033 Uiso 1 1 calc R U . . .
C21 C 0.7465(3) 0.6065(4) 0.1916(3) 0.0343(10) Uani 1 1 d . . . . .
H21 H 0.766597 0.568215 0.144843 0.041 Uiso 1 1 calc R U . . .
N6 N 0.5245(3) 0.4310(3) 0.3906(3) 0.0383(9) Uani 1 1 d . . . . .
C30 C 0.2448(3) 0.5829(3) 0.4767(3) 0.0266(8) Uani 1 1 d . . . . .
H30 H 0.218929 0.609237 0.526958 0.032 Uiso 1 1 calc R U . . .
C24 C 0.5331(3) 0.4023(4) 0.1627(5) 0.0436(14) Uani 1 1 d . . . . .
H24A H 0.536234 0.347557 0.203799 0.052 Uiso 1 1 calc R U . . .
H24B H 0.558619 0.386657 0.104869 0.052 Uiso 1 1 calc R U . . .
C34 C 0.5442(3) 0.3631(3) 0.4277(3) 0.0288(8) Uani 1 1 d . . . . .
C35 C 0.5437(3) 0.3053(3) 0.6172(3) 0.0328(9) Uani 1 1 d . . . . .
C38 C 0.3271(4) 0.3133(7) 0.4692(10) 0.086(4) Uani 1 1 d . . . . .
H38A H 0.314759 0.320669 0.404551 0.130 Uiso 1 1 calc R U . . .
H38B H 0.336989 0.374886 0.495927 0.130 Uiso 1 1 calc R U . . .
H38C H 0.285215 0.283937 0.500942 0.130 Uiso 1 1 calc R U . . .
C9 C 0.4800(2) 0.1249(3) 0.7880(3) 0.0232(6) Uani 1 1 d . . . . .
H9A H 0.442810 0.164620 0.819416 0.028 Uiso 1 1 calc R U . . .
H9B H 0.515709 0.165971 0.755847 0.028 Uiso 1 1 calc R U . . .
C25 C 0.4542(3) 0.4269(5) 0.1452(4) 0.0424(14) Uani 1 1 d . . . . .
H25A H 0.450528 0.471225 0.093566 0.051 Uiso 1 1 calc R U . . .
H25B H 0.425093 0.370181 0.130133 0.051 Uiso 1 1 calc R U . . .
C12 C 0.2675(2) 0.0625(4) 0.5978(3) 0.0294(8) Uani 1 1 d . . . . .
H12 H 0.249875 0.119984 0.622028 0.035 Uiso 1 1 calc R U . . .
C19 C 0.7573(4) 0.7352(3) 0.2944(4) 0.0271(10) Uani 1 1 d . . . . .
H19 H 0.785040 0.786545 0.317552 0.032 Uiso 1 1 calc R U . . .

loop_
_atom_site_aniso_label
_atom_site_aniso_U_11
_atom_site_aniso_U_22
_atom_site_aniso_U_33
_atom_site_aniso_U_23
_atom_site_aniso_U_13
_atom_site_aniso_U_12
Re1 0.02900(7) 0.01385(6) 0.01523(6) -0.00029(10) -0.00024(8) 0.00047(3)
Mn2 0.0208(2) 0.0134(2) 0.0154(2) -0.00130(17) 0.00129(16) -0.00097(15)
Mn1 0.0195(2) 0.0136(2) 0.0144(2) -0.00147(17) 0.00043(16) 0.00002(15)
O4 0.0233(12) 0.0232(15) 0.0264(14) -0.0094(12) 0.0048(9) -0.0026(9)
O3 0.0246(13) 0.0275(17) 0.0269(15) -0.0106(13) 0.0053(10) -0.0076(10)
O1 0.0224(11) 0.0171(12) 0.0222(12) -0.0033(10) 0.0014(9) 0.0018(8)
O2 0.0267(12) 0.0196(13) 0.0190(11) -0.0039(10) -0.0021(10) -0.0002(9)
N4 0.0259(16) 0.028(2) 0.0328(19) -0.0145(17) 0.0060(12) -0.0060(11)
C33 0.0185(13) 0.0209(17) 0.0199(14) -0.0005(13) 0.0021(10) 0.0008(10)
N8 0.0277(14) 0.0221(15) 0.0205(13) -0.0024(12) -0.0021(11) -0.0025(11)
C3 0.029(2) 0.023(2) 0.029(2) 0.0008(16) 0.0038(18) 0.0071(17)
N5 0.0271(14) 0.0197(15) 0.0228(14) 0.0022(13) 0.0027(11) -0.0018(11)
N2 0.0242(12) 0.0184(13) 0.0172(12) -0.0035(10) -0.0002(10) 0.0008(10)
N3 0.0275(15) 0.035(2) 0.0332(19) -0.0199(18) 0.0087(13) -0.0098(14)
C22 0.0256(17) 0.0264(18) 0.0286(18) -0.0090(15) 0.0066(13) -0.0066(13)
C32 0.0235(14) 0.0176(14) 0.0208(14) -0.0009(12) 0.0014(12) 0.0015(11)
C10 0.0260(15) 0.0199(16) 0.0238(16) -0.0027(13) -0.0038(12) 0.0039(12)
N9 0.0334(16) 0.0298(16) 0.026(3) 0.003(2) -0.0053(19) -0.0091(11)
C15 0.0291(16) 0.0240(17) 0.0193(13) -0.0002(12) -0.0042(13) -0.0058(13)
C7 0.0264(16) 0.0274(19) 0.0220(15) -0.0076(14) -0.0051(13) 0.0061(13)
O5 0.070(3) 0.063(3) 0.037(3) -0.024(3) 0.003(4) 0.004(2)
C1 0.0239(13) 0.0155(13) 0.0187(13) 0.0014(11) 0.0023(11) 0.0022(10)
N1 0.0212(12) 0.0166(12) 0.0188(12) -0.0019(10) -0.0015(10) 0.0023(10)
C17 0.0251(14) 0.0177(14) 0.0202(13) -0.0014(12) 0.0002(12) -0.0044(11)
C16 0.0264(15) 0.0217(15) 0.0162(13) 0.0001(11) -0.0013(12) -0.0023(11)
N7 0.066(3) 0.0265(18) 0.0250(17) -0.0042(15) 0.0075(18) 0.0030(19)
C2 0.0255(15) 0.0170(14) 0.0215(15) -0.0005(12) 0.0022(13) 0.0026(12)
C18 0.0246(14) 0.0197(16) 0.0207(14) -0.0019(12) -0.0011(12) -0.0014(12)
N10 0.0263(15) 0.055(3) 0.045(3) 0.002(3) -0.001(2) 0.0062(17)
C29 0.0225(15) 0.033(2) 0.0285(18) -0.0006(16) 0.0027(13) 0.0005(14)
C36 0.0243(15) 0.0170(15) 0.0203(15) -0.0031(13) -0.0024(11) 0.0002(10)
C8 0.0239(15) 0.0248(16) 0.0218(15) -0.0097(13) -0.0024(12) 0.0037(12)
C4 0.032(2) 0.039(3) 0.037(2) -0.0085(19) -0.0094(17) 0.0180(18)
C27 0.0235(15) 0.0233(16) 0.0255(16) -0.0035(13) 0.0015(12) 0.0002(12)
C11 0.0260(15) 0.0237(16) 0.0224(16) -0.0005(13) -0.0049(13) 0.0014(13)
C6 0.0282(16) 0.0252(17) 0.0242(17) -0.0068(13) -0.0064(13) 0.0091(13)
C37 0.033(2) 0.043(3) 0.036(4) 0.0089(19) 0.005(2) -0.0044(18)
C14 0.0315(16) 0.0320(18) 0.024(2) 0.0026(16) -0.0082(16) -0.0066(14)
C20 0.0269(18) 0.039(2) 0.033(2) -0.0052(18) 0.0050(15) -0.0124(17)
C31 0.0275(15) 0.0230(16) 0.0173(13) -0.0015(12) 0.0004(12) 0.0045(13)
C26 0.0250(16) 0.0286(19) 0.0329(19) -0.0094(16) 0.0019(14) -0.0059(14)
C5 0.037(2) 0.039(3) 0.032(2) -0.0094(19) -0.0111(17) 0.0167(19)
C23 0.0322(19) 0.042(3) 0.038(2) -0.023(2) 0.0137(18) -0.0107(18)
C13 0.0293(18) 0.041(3) 0.0286(19) 0.0016(18) -0.0102(15) 0.0008(17)
C28 0.0242(15) 0.030(2) 0.0269(17) -0.0018(14) 0.0024(14) -0.0019(14)
C21 0.0304(18) 0.037(2) 0.035(2) -0.0148(19) 0.0117(18) -0.0131(17)
N6 0.057(3) 0.0230(17) 0.035(2) 0.0051(16) -0.004(2) 0.0046(17)
C30 0.0275(15) 0.0311(18) 0.0213(18) -0.0018(12) 0.0036(12) 0.0057(14)
C24 0.034(2) 0.041(3) 0.055(3) -0.030(3) 0.016(2) -0.014(2)
C34 0.042(2) 0.0213(17) 0.0228(15) -0.0029(13) 0.0032(15) 0.0061(15)
C35 0.057(3) 0.0182(16) 0.0233(17) 0.0021(14) 0.0045(18) 0.0022(17)
C38 0.031(3) 0.067(5) 0.161(12) 0.054(7) 0.000(4) 0.011(3)
C9 0.0255(15) 0.0183(14) 0.0259(16) -0.0071(13) -0.0037(13) 0.0031(11)
C25 0.039(2) 0.049(3) 0.039(2) -0.029(3) 0.014(2) -0.016(2)
C12 0.0251(17) 0.033(2) 0.0301(18) -0.0028(16) -0.0067(14) 0.0059(14)
C19 0.031(2) 0.025(2) 0.025(2) -0.0004(16) -0.0005(18) -0.0094(19)

loop_
_atom_type_symbol
_atom_type_description
_atom_type_scat_dispersion_real
_atom_type_scat_dispersion_imag
_atom_type_scat_source
C C -0.0011 0.0005 'International Tables Vol C Tables 4.2.6.8 and 6.1.1.4'
H H 0.0000 0.0000 'International Tables Vol C Tables 4.2.6.8 and 6.1.1.4'
Mn Mn 0.1406 0.2623 'International Tables Vol C Tables 4.2.6.8 and 6.1.1.4'
N N -0.0015 0.0010 'International Tables Vol C Tables 4.2.6.8 and 6.1.1.4'
O O -0.0013 0.0018 'International Tables Vol C Tables 4.2.6.8 and 6.1.1.4'
Re Re -1.1638 2.9408 'International Tables Vol C Tables 4.2.6.8 and 6.1.1.4'

loop_
_geom_angle_atom_site_label_1
_geom_angle_atom_site_label_2
_geom_angle_atom_site_label_3
_geom_angle
_geom_angle_site_symmetry_1
_geom_angle_site_symmetry_3
_geom_angle_publ_flag
C33 Re1 N10 80.64(17) . . ?
C33 Re1 C35 88.82(17) . . ?
N9 Re1 C33 99.6(2) . . ?
N9 Re1 N10 178.4(3) . . ?
N9 Re1 C36 100.7(3) . . ?
N9 Re1 C34 98.9(3) . . ?
N9 Re1 C35 98.3(3) . . ?
C36 Re1 C33 89.75(17) . . ?
C36 Re1 N10 80.86(18) . . ?
C36 Re1 C35 160.9(2) . . ?
C34 Re1 C33 161.44(17) . . ?
C34 Re1 N10 80.8(2) . . ?
C34 Re1 C36 87.88(17) . . ?
C34 Re1 C35 87.44(17) . . ?
C35 Re1 N10 80.1(2) . . ?
O4 Mn2 N4 92.45(15) . . ?
O4 Mn2 N3 172.46(16) . . ?
O4 Mn2 N7 94.80(19) . 2_664 ?
O4 Mn2 N6 89.88(18) . . ?
O3 Mn2 O4 94.94(14) . . ?
O3 Mn2 N4 171.32(17) . . ?
O3 Mn2 N3 91.95(15) . . ?
O3 Mn2 N7 89.48(19) . 2_664 ?
O3 Mn2 N6 94.9(2) . . ?
N4 Mn2 N7 85.4(2) . 2_664 ?
N4 Mn2 N6 89.6(2) . . ?
N3 Mn2 N4 80.94(16) . . ?
N3 Mn2 N7 88.3(2) . 2_664 ?
N3 Mn2 N6 86.5(2) . . ?
N6 Mn2 N7 173.29(19) . 2_664 ?
O1 Mn1 O2 95.23(14) . . ?
O1 Mn1 N8 93.28(14) . 2_655 ?
O1 Mn1 N5 91.19(14) . . ?
O1 Mn1 N2 91.68(14) . . ?
O1 Mn1 N1 171.88(14) . . ?
O2 Mn1 N8 91.38(14) . 2_655 ?
O2 Mn1 N5 92.28(14) . . ?
O2 Mn1 N2 172.29(14) . . ?
O2 Mn1 N1 92.19(13) . . ?
N8 Mn1 N5 173.94(15) 2_655 . ?
N2 Mn1 N8 84.78(14) . 2_655 ?
N2 Mn1 N5 91.01(15) . . ?
N2 Mn1 N1 81.13(14) . . ?
N1 Mn1 N8 89.83(15) . 2_655 ?
N1 Mn1 N5 85.21(14) . . ?
C32 O4 Mn2 128.1(3) . . ?
C17 O3 Mn2 128.3(3) . . ?
C1 O1 Mn1 127.7(3) . . ?
C16 O2 Mn1 127.5(3) . . ?
C26 N4 Mn2 126.1(3) . . ?
C26 N4 C25 120.5(4) . . ?
C25 N4 Mn2 113.2(3) . . ?
N5 C33 Re1 176.4(3) . . ?
C36 N8 Mn1 152.4(3) . 2_654 ?
C2 C3 H3 119.3 . . ?
C4 C3 H3 119.3 . . ?
C4 C3 C2 121.4(5) . . ?
C33 N5 Mn1 148.9(3) . . ?
C7 N2 Mn1 125.8(3) . . ?
C7 N2 C8 120.5(3) . . ?
C8 N2 Mn1 113.6(2) . . ?
C23 N3 Mn2 125.6(3) . . ?
C23 N3 C24 121.5(4) . . ?
C24 N3 Mn2 112.9(3) . . ?
C17 C22 C23 123.1(4) . . ?
C21 C22 C17 119.6(4) . . ?
C21 C22 C23 117.3(4) . . ?
O4 C32 C27 124.9(3) . . ?
O4 C32 C31 118.5(4) . . ?
C31 C32 C27 116.6(3) . . ?
N1 C10 H10 117.4 . . ?
N1 C10 C11 125.1(4) . . ?
C11 C10 H10 117.4 . . ?
C16 C15 H15 119.5 . . ?
C14 C15 H15 119.5 . . ?
C14 C15 C16 120.9(4) . . ?
N2 C7 H7 117.3 . . ?
N2 C7 C6 125.3(4) . . ?
C6 C7 H7 117.3 . . ?
H5A O5 H5B 104.5 . . ?
O1 C1 C2 119.0(4) . . ?
O1 C1 C6 123.5(3) . . ?
C2 C1 C6 117.4(3) . . ?
C10 N1 Mn1 126.1(3) . . ?
C10 N1 C9 120.1(3) . . ?
C9 N1 Mn1 113.7(2) . . ?
O3 C17 C22 123.5(4) . . ?
O3 C17 C18 118.5(4) . . ?
C18 C17 C22 118.0(3) . . ?
O2 C16 C15 118.4(4) . . ?
O2 C16 C11 124.4(3) . . ?
C15 C16 C11 117.2(4) . . ?
C35 N7 Mn2 164.8(5) . 2_665 ?
C3 C2 C1 120.9(4) . . ?
C3 C2 H2 119.5 . . ?
C1 C2 H2 119.5 . . ?
C17 C18 H18 119.6 . . ?
C19 C18 C17 120.9(4) . . ?
C19 C18 H18 119.6 . . ?
C37 N10 Re1 134.7(6) . . ?
C28 C29 H29 120.7 . . ?
C28 C29 C30 118.6(4) . . ?
C30 C29 H29 120.7 . . ?
N8 C36 Re1 176.3(3) . . ?
N2 C8 H8A 110.5 . . ?
N2 C8 H8B 110.5 . . ?
N2 C8 C9 106.1(3) . . ?
H8A C8 H8B 108.7 . . ?
C9 C8 H8A 110.5 . . ?
C9 C8 H8B 110.5 . . ?
C3 C4 H4 120.5 . . ?
C5 C4 C3 119.0(5) . . ?
C5 C4 H4 120.5 . . ?
C32 C27 C26 122.4(4) . . ?
C28 C27 C32 120.6(4) . . ?
C28 C27 C26 117.0(4) . . ?
C16 C11 C10 122.9(4) . . ?
C12 C11 C10 116.8(4) . . ?
C12 C11 C16 120.3(4) . . ?
C7 C6 C1 122.7(4) . . ?
C5 C6 C7 117.2(4) . . ?
C5 C6 C1 120.0(4) . . ?
N10 C37 C38 178.0(9) . . ?
C15 C14 H14 119.4 . . ?
C13 C14 C15 121.2(4) . . ?
C13 C14 H14 119.4 . . ?
C21 C20 H20 121.1 . . ?
C21 C20 C19 117.8(4) . . ?
C19 C20 H20 121.1 . . ?
C32 C31 H31 119.2 . . ?
C30 C31 C32 121.5(4) . . ?
C30 C31 H31 119.2 . . ?
N4 C26 C27 125.3(4) . . ?
N4 C26 H26 117.3 . . ?
C27 C26 H26 117.3 . . ?
C4 C5 C6 121.1(4) . . ?
C4 C5 H5 119.4 . . ?
C6 C5 H5 119.4 . . ?
N3 C23 C22 125.4(4) . . ?
N3 C23 H23 117.3 . . ?
C22 C23 H23 117.3 . . ?
C14 C13 H13 120.3 . . ?
C12 C13 C14 119.5(4) . . ?
C12 C13 H13 120.3 . . ?
C29 C28 C27 121.5(4) . . ?
C29 C28 H28 119.2 . . ?
C27 C28 H28 119.2 . . ?
C22 C21 H21 119.1 . . ?
C20 C21 C22 121.8(4) . . ?
C20 C21 H21 119.1 . . ?
C34 N6 Mn2 167.7(5) . . ?
C29 C30 H30 119.4 . . ?
C31 C30 C29 121.2(4) . . ?
C31 C30 H30 119.4 . . ?
N3 C24 H24A 110.3 . . ?
N3 C24 H24B 110.3 . . ?
N3 C24 C25 106.9(5) . . ?
H24A C24 H24B 108.6 . . ?
C25 C24 H24A 110.3 . . ?
C25 C24 H24B 110.3 . . ?
N6 C34 Re1 179.1(5) . . ?
N7 C35 Re1 177.5(5) . . ?
C37 C38 H38A 109.5 . . ?
C37 C38 H38B 109.5 . . ?
C37 C38 H38C 109.5 . . ?
H38A C38 H38B 109.5 . . ?
H38A C38 H38C 109.5 . . ?
H38B C38 H38C 109.5 . . ?
N1 C9 C8 106.7(3) . . ?
N1 C9 H9A 110.4 . . ?
N1 C9 H9B 110.4 . . ?
C8 C9 H9A 110.4 . . ?
C8 C9 H9B 110.4 . . ?
H9A C9 H9B 108.6 . . ?
N4 C25 C24 106.9(4) . . ?
N4 C25 H25A 110.3 . . ?
N4 C25 H25B 110.3 . . ?
C24 C25 H25A 110.3 . . ?
C24 C25 H25B 110.3 . . ?
H25A C25 H25B 108.6 . . ?
C11 C12 H12 119.6 . . ?
C13 C12 C11 120.8(4) . . ?
C13 C12 H12 119.6 . . ?
C18 C19 C20 122.0(5) . . ?
C18 C19 H19 119.0 . . ?
C20 C19 H19 119.0 . . ?

loop_
_geom_bond_atom_site_label_1
_geom_bond_atom_site_label_2
_geom_bond_distance
_geom_bond_site_symmetry_2
_geom_bond_publ_flag
Re1 C33 2.103(5) . ?
Re1 N9 1.633(4) . ?
Re1 N10 2.475(5) . ?
Re1 C36 2.102(4) . ?
Re1 C34 2.094(5) . ?
Re1 C35 2.106(5) . ?
Mn2 O4 1.901(3) . ?
Mn2 O3 1.878(3) . ?
Mn2 N4 2.002(4) . ?
Mn2 N3 2.000(4) . ?
Mn2 N7 2.275(4) 2_664 ?
Mn2 N6 2.270(5) . ?
Mn1 O1 1.895(3) . ?
Mn1 O2 1.901(3) . ?
Mn1 N8 2.277(4) 2_655 ?
Mn1 N5 2.285(4) . ?
Mn1 N2 1.994(3) . ?
Mn1 N1 1.999(3) . ?
O4 C32 1.313(5) . ?
O3 C17 1.327(5) . ?
O1 C1 1.321(5) . ?
O2 C16 1.324(5) . ?
N4 C26 1.283(5) . ?
N4 C25 1.479(6) . ?
C33 N5 1.157(6) . ?
N8 C36 1.155(6) . ?
C3 H3 0.9500 . ?
C3 C2 1.396(8) . ?
C3 C4 1.392(8) . ?
N2 C7 1.293(5) . ?
N2 C8 1.479(5) . ?
N3 C23 1.286(6) . ?
N3 C24 1.478(6) . ?
C22 C17 1.425(6) . ?
C22 C23 1.433(6) . ?
C22 C21 1.420(6) . ?
C32 C27 1.434(6) . ?
C32 C31 1.417(5) . ?
C10 H10 0.9500 . ?
C10 N1 1.288(5) . ?
C10 C11 1.440(6) . ?
C15 H15 0.9500 . ?
C15 C16 1.419(5) . ?
C15 C14 1.391(6) . ?
C7 H7 0.9500 . ?
C7 C6 1.432(6) . ?
O5 H5A 0.8499 . ?
O5 H5B 0.8501 . ?
C1 C2 1.406(5) . ?
C1 C6 1.435(6) . ?
N1 C9 1.475(5) . ?
C17 C18 1.404(5) . ?
C16 C11 1.427(6) . ?
N7 C35 1.152(6) . ?
C2 H2 0.9500 . ?
C18 H18 0.9500 . ?
C18 C19 1.385(7) . ?
N10 C37 1.091(8) . ?
C29 H29 0.9500 . ?
C29 C28 1.381(6) . ?
C29 C30 1.403(6) . ?
C8 H8A 0.9900 . ?
C8 H8B 0.9900 . ?
C8 C9 1.516(6) . ?
C4 H4 0.9500 . ?
C4 C5 1.379(7) . ?
C27 C26 1.453(6) . ?
C27 C28 1.404(6) . ?
C11 C12 1.414(6) . ?
C6 C5 1.413(6) . ?
C37 C38 1.455(9) . ?
C14 H14 0.9500 . ?
C14 C13 1.390(7) . ?
C20 H20 0.9500 . ?
C20 C21 1.380(6) . ?
C20 C19 1.409(8) . ?
C31 H31 0.9500 . ?
C31 C30 1.391(6) . ?
C26 H26 0.9500 . ?
C5 H5 0.9500 . ?
C23 H23 0.9500 . ?
C13 H13 0.9500 . ?
C13 C12 1.380(7) . ?
C28 H28 0.9500 . ?
C21 H21 0.9500 . ?
N6 C34 1.167(6) . ?
C30 H30 0.9500 . ?
C24 H24A 0.9900 . ?
C24 H24B 0.9900 . ?
C24 C25 1.483(9) . ?
C38 H38A 0.9800 . ?
C38 H38B 0.9800 . ?
C38 H38C 0.9800 . ?
C9 H9A 0.9900 . ?
C9 H9B 0.9900 . ?
C25 H25A 0.9900 . ?
C25 H25B 0.9900 . ?
C12 H12 0.9500 . ?
C19 H19 0.9500 . ?

loop_
_geom_torsion_atom_site_label_1
_geom_torsion_atom_site_label_2
_geom_torsion_atom_site_label_3
_geom_torsion_atom_site_label_4
_geom_torsion
_geom_torsion_site_symmetry_1
_geom_torsion_site_symmetry_2
_geom_torsion_site_symmetry_3
_geom_torsion_site_symmetry_4
_geom_torsion_publ_flag
Mn2 O4 C32 C27 -11.3(6) . . . . ?
Mn2 O4 C32 C31 171.1(3) . . . . ?
Mn2 O3 C17 C22 -15.8(7) . . . . ?
Mn2 O3 C17 C18 166.4(3) . . . . ?
Mn2 N4 C26 C27 -1.8(9) . . . . ?
Mn2 N4 C25 C24 36.6(6) . . . . ?
Mn2 N3 C23 C22 1.4(10) . . . . ?
Mn2 N3 C24 C25 38.2(6) . . . . ?
Mn1 O1 C1 C2 -161.2(3) . . . . ?
Mn1 O1 C1 C6 19.9(6) . . . . ?
Mn1 O2 C16 C15 -164.9(3) . . . . ?
Mn1 O2 C16 C11 15.5(6) . . . . ?
Mn1 N2 C7 C6 0.8(7) . . . . ?
Mn1 N2 C8 C9 -37.9(4) . . . . ?
Mn1 N1 C9 C8 -36.0(4) . . . . ?
O4 Mn2 O3 C17 -166.1(4) . . . . ?
O4 C32 C27 C26 3.6(7) . . . . ?
O4 C32 C27 C28 -176.7(4) . . . . ?
O4 C32 C31 C30 177.2(4) . . . . ?
O3 C17 C18 C19 177.3(5) . . . . ?
O1 C1 C2 C3 -177.4(4) . . . . ?
O1 C1 C6 C7 -3.5(7) . . . . ?
O1 C1 C6 C5 176.9(5) . . . . ?
O2 Mn1 O1 C1 163.5(3) . . . . ?
O2 C16 C11 C10 -3.5(6) . . . . ?
O2 C16 C11 C12 177.3(4) . . . . ?
N8 Mn1 O1 C1 -104.8(3) 2_655 . . . ?
C3 C4 C5 C6 0.6(9) . . . . ?
N5 Mn1 O1 C1 71.1(3) . . . . ?
N2 Mn1 O1 C1 -19.9(3) . . . . ?
N2 C7 C6 C1 -6.9(8) . . . . ?
N2 C7 C6 C5 172.6(5) . . . . ?
N2 C8 C9 N1 45.8(4) . . . . ?
N3 Mn2 O3 C17 16.9(5) . . . . ?
N3 C24 C25 N4 -46.7(7) . . . . ?
C22 C17 C18 C19 -0.7(7) . . . . ?
C32 C27 C26 N4 3.2(8) . . . . ?
C32 C27 C28 C29 -1.2(7) . . . . ?
C32 C31 C30 C29 0.4(6) . . . . ?
C10 N1 C9 C8 147.3(4) . . . . ?
C10 C11 C12 C13 -177.3(5) . . . . ?
C15 C16 C11 C10 176.9(4) . . . . ?
C15 C16 C11 C12 -2.4(6) . . . . ?
C15 C14 C13 C12 -2.7(8) . . . . ?
C7 N2 C8 C9 143.6(4) . . . . ?
C7 C6 C5 C4 -178.6(5) . . . . ?
C1 C6 C5 C4 1.0(8) . . . . ?
N1 C10 C11 C16 -6.3(7) . . . . ?
N1 C10 C11 C12 173.0(5) . . . . ?
C17 C22 C23 N3 5.1(10) . . . . ?
C17 C22 C21 C20 -1.4(9) . . . . ?
C17 C18 C19 C20 -0.9(8) . . . . ?
C16 C15 C14 C13 2.3(7) . . . . ?
C16 C11 C12 C13 2.0(7) . . . . ?
N7 Mn2 O3 C17 -71.4(4) 2_664 . . . ?
C2 C3 C4 C5 -1.0(9) . . . . ?
C2 C1 C6 C7 177.5(4) . . . . ?
C2 C1 C6 C5 -2.0(6) . . . . ?
C8 N2 C7 C6 179.2(4) . . . . ?
C4 C3 C2 C1 -0.1(8) . . . . ?
C27 C32 C31 C30 -0.6(6) . . . . ?
C11 C10 N1 Mn1 3.3(6) . . . . ?
C11 C10 N1 C9 179.6(4) . . . . ?
C6 C1 C2 C3 1.6(6) . . . . ?
C14 C15 C16 O2 -179.4(4) . . . . ?
C14 C15 C16 C11 0.3(6) . . . . ?
C14 C13 C12 C11 0.5(8) . . . . ?
C31 C32 C27 C26 -178.7(4) . . . . ?
C31 C32 C27 C28 1.0(6) . . . . ?
C26 N4 C25 C24 -148.6(6) . . . . ?
C26 C27 C28 C29 178.6(5) . . . . ?
C23 N3 C24 C25 -141.6(6) . . . . ?
C23 C22 C17 O3 2.0(8) . . . . ?
C23 C22 C17 C18 179.9(5) . . . . ?
C23 C22 C21 C20 -179.6(6) . . . . ?
C28 C29 C30 C31 -0.5(7) . . . . ?
C28 C27 C26 N4 -176.6(5) . . . . ?
C21 C22 C17 O3 -176.1(5) . . . . ?
C21 C22 C17 C18 1.7(7) . . . . ?
C21 C22 C23 N3 -176.7(6) . . . . ?
C21 C20 C19 C18 1.3(9) . . . . ?
N6 Mn2 O3 C17 103.5(4) . . . . ?
C30 C29 C28 C27 0.9(7) . . . . ?
C24 N3 C23 C22 -178.8(6) . . . . ?
C25 N4 C26 C27 -175.8(6) . . . . ?
C19 C20 C21 C22 -0.2(9) . . . . ?
